data_7017301
loop_
_publ_author_name
'Larrea, Edurne S.'
'Mesa, Jos\'e L'
'Pizarro, Jos\'e L'
'Iglesias, Marta'
'Rojo, Te\'ofilo'
'Arriortua, Mar\'ia I'

_publ_section_title
;
 M(C(6)H(16)N(3))(2)(VO(3))(4) as heterogeneous catalysts. Study of three
 new hybrid vanadates of cobalt(ii), nickel(ii) and copper(ii) with
 1-(2-aminoethyl)piperazonium.
;
_journal_issue 47
_journal_name_full 'Dalton transactions (Cambridge, England : 2003)'
_journal_page_first 12690
_journal_page_last 12698
_journal_paper_doi 10.1039/c1dt10971e
_journal_volume 40
_journal_year 2011
_chemical_formula_sum 'C6 H16 Co0.5 N3 O6 V2'
_chemical_formula_weight 357.56
_chemical_name_systematic
;
?
;
_space_group_IT_number 14
_symmetry_cell_setting monoclinic
_symmetry_Int_Tables_number 14
_symmetry_space_group_name_Hall '-P 2ybc'
_symmetry_space_group_name_H-M 'P 1 21/c 1'
_atom_sites_solution_hydrogens geom
_atom_sites_solution_primary direct
_atom_sites_solution_secondary difmap
_audit_conform_dict_location ftp://ftp.iucr.org/pub/cif_core.dic
_audit_conform_dict_name cif_core.dic
_audit_conform_dict_version 2.3
_audit_creation_date 2009-02-10T11:40:17-00:00
_audit_creation_method 'WinGX routine CIF_UPDATE'
_cell_angle_alpha 90
_cell_angle_beta 116.542(9)
_cell_angle_gamma 90
_cell_formula_units_Z 4
_cell_length_a 9.8810(10)
_cell_length_b 9.4000(10)
_cell_length_c 15.024(2)
_cell_measurement_reflns_used 15027
_cell_measurement_temperature 293(2)
_cell_measurement_theta_max 30.27
_cell_measurement_theta_min 2.26
_cell_volume 1248.4(3)
_computing_cell_refinement 'STOE X-AREA'
_computing_data_collection 'STOE X-AREA'
_computing_data_reduction 'STOE X-RED'
_computing_structure_refinement 'SHELXL-97 (Sheldrick, 1997)'
_diffrn_ambient_temperature 293(2)
_diffrn_detector 'image plate (34 cm diameter)'
_diffrn_detector_area_resol_mean 6.67
_diffrn_measured_fraction_theta_full 0.989
_diffrn_measured_fraction_theta_max 0.989
_diffrn_measurement_device '2-circle goniometer'
_diffrn_measurement_device_type 'STOE IPDS 2T'
_diffrn_measurement_method 'rotation method'
_diffrn_radiation_monochromator graphite
_diffrn_radiation_type MoK\a
_diffrn_radiation_wavelength 0.71073
_diffrn_reflns_av_R_equivalents 0.0446
_diffrn_reflns_av_unetI/netI 0.0388
_diffrn_reflns_limit_h_max 13
_diffrn_reflns_limit_h_min -13
_diffrn_reflns_limit_k_max 13
_diffrn_reflns_limit_k_min -13
_diffrn_reflns_limit_l_max 20
_diffrn_reflns_limit_l_min -20
_diffrn_reflns_number 24283
_diffrn_reflns_theta_full 29.78
_diffrn_reflns_theta_max 29.78
_diffrn_reflns_theta_min 2.87
_diffrn_source 'sealed X-ray tube, 12 x 0.4 mm long-fine focus'
_exptl_absorpt_coefficient_mu 2.159
_exptl_absorpt_correction_T_max 0.8989
_exptl_absorpt_correction_T_min 0.6301
_exptl_absorpt_correction_type integration
_exptl_absorpt_process_details 'STOE X-SHAPE'
_exptl_crystal_colour orange
_exptl_crystal_density_diffrn 1.902
_exptl_crystal_density_meas 1.90(1)
_exptl_crystal_density_method flotation
_exptl_crystal_F_000 722
_exptl_crystal_size_max 0.17
_exptl_crystal_size_mid 0.17
_exptl_crystal_size_min 0.05
_refine_diff_density_max 0.409
_refine_diff_density_min -0.235
_refine_diff_density_rms 0.056
_refine_ls_extinction_method none
_refine_ls_goodness_of_fit_ref 0.944
_refine_ls_hydrogen_treatment constr
_refine_ls_matrix_type full
_refine_ls_number_parameters 160
_refine_ls_number_reflns 3531
_refine_ls_number_restraints 0
_refine_ls_restrained_S_all 0.944
_refine_ls_R_factor_all 0.0412
_refine_ls_R_factor_gt 0.024
_refine_ls_shift/su_max 0
_refine_ls_shift/su_mean 0
_refine_ls_structure_factor_coef Fsqd
_refine_ls_weighting_details 'calc w=1/[\s^2^(Fo^2^)+(0.0150P)^2^+0.0000P] where P=(Fo^2^+2Fc^2^)/3'
_refine_ls_weighting_scheme calc
_refine_ls_wR_factor_gt 0.0379
_refine_ls_wR_factor_ref 0.0396
_reflns_number_gt 2696
_reflns_number_total 3531
_reflns_threshold_expression >2sigma(I)
_cod_data_source_file c1dt10971e.txt
_cod_data_source_block co_95
_cod_original_cell_volume 1248.4(2)
_cod_original_sg_symbol_H-M P21/c
_cod_original_formula_sum 'C6 H16 Co0.50 N3 O6 V2'
_cod_database_code 7017301

loop_
_symmetry_equiv_pos_as_xyz
'x, y, z'
'-x, y+1/2, -z+1/2'
'-x, -y, -z'
'x, -y-1/2, z-1/2'

loop_
_atom_site_label
_atom_site_type_symbol
_atom_site_fract_x
_atom_site_fract_y
_atom_site_fract_z
_atom_site_U_iso_or_equiv
_atom_site_adp_type
_atom_site_occupancy
_atom_site_symmetry_multiplicity
_atom_site_calc_flag
_atom_site_refinement_flags
Co Co 0 0 0 0.01817(7) Uani 1 2 d S
V1 V 0.13941(3) 0.10714(3) 0.267029(18) 0.01867(6) Uani 1 1 d .
V2 V 0.15055(3) 0.46008(3) 0.213800(19) 0.02246(6) Uani 1 1 d .
O1 O 0.06487(12) 0.05431(13) 0.14947(7) 0.0277(3) Uani 1 1 d .
O2 O 0.31142(12) 0.04103(13) 0.32621(8) 0.0306(3) Uani 1 1 d .
O3 O 0.18469(14) 0.43422(14) 0.11707(9) 0.0357(3) Uani 1 1 d .
O4 O 0.03109(14) 0.04660(15) 0.32769(9) 0.0398(3) Uani 1 1 d .
O5 O 0.15095(18) 0.29551(13) 0.27615(10) 0.0452(3) Uani 1 1 d .
O6 O 0.28470(16) 0.56044(16) 0.29161(9) 0.0476(4) Uani 1 1 d .
N1 N 0.22155(14) -0.11541(15) 0.03974(9) 0.0220(3) Uani 1 1 d .
N2 N -0.12555(15) -0.17430(15) 0.01361(9) 0.0256(3) Uani 1 1 d .
H14 H -0.1005 -0.1842 0.0735 0.031 Uiso 1 1 d R
H15 H -0.1143 -0.2632 -0.0063 0.031 Uiso 1 1 d R
N3 N 0.40046(15) -0.37677(16) 0.11381(10) 0.0308(3) Uani 1 1 d .
H11 H 0.4774 -0.414 0.1313 0.037 Uiso 1 1 d R
H12 H 0.336 -0.435 0.1179 0.037 Uiso 1 1 d R
C1 C 0.28519(18) -0.1613(2) 0.14509(11) 0.0283(4) Uani 1 1 d .
H9 H 0.2087 -0.2152 0.1543 0.034 Uiso 1 1 calc R
H10 H 0.3078 -0.0773 0.1868 0.034 Uiso 1 1 calc R
C2 C -0.2871(2) -0.1397(2) -0.04485(14) 0.0371(4) Uani 1 1 d .
H1 H -0.3479 -0.207 -0.0293 0.045 Uiso 1 1 calc R
H16 H -0.3147 -0.1476 -0.1153 0.045 Uiso 1 1 calc R
C3 C 0.3423(2) -0.3328(2) 0.00812(12) 0.0358(4) Uani 1 1 d .
H6 H 0.3195 -0.4165 -0.0339 0.043 Uiso 1 1 calc R
H13 H 0.419 -0.2782 -0.0004 0.043 Uiso 1 1 calc R
C4 C 0.20056(19) -0.2435(2) -0.02266(12) 0.0325(4) Uani 1 1 d .
H4 H 0.1661 -0.2138 -0.0912 0.039 Uiso 1 1 calc R
H5 H 0.1219 -0.3021 -0.0197 0.039 Uiso 1 1 calc R
C5 C 0.42718(19) -0.2511(2) 0.18003(12) 0.0324(4) Uani 1 1 d .
H7 H 0.5089 -0.1941 0.1798 0.039 Uiso 1 1 calc R
H8 H 0.4569 -0.2829 0.2476 0.039 Uiso 1 1 calc R
C6 C 0.3189(2) -0.0086(2) 0.02198(14) 0.0353(4) Uani 1 1 d .
H2 H 0.3007 -0.0135 -0.047 0.042 Uiso 1 1 calc R
H3 H 0.4245 -0.0312 0.0635 0.042 Uiso 1 1 calc R

loop_
_atom_site_aniso_label
_atom_site_aniso_U_11
_atom_site_aniso_U_22
_atom_site_aniso_U_33
_atom_site_aniso_U_23
_atom_site_aniso_U_13
_atom_site_aniso_U_12
Co 0.01604(13) 0.02209(16) 0.01499(12) -0.00026(11) 0.00569(10) -0.00023(12)
V1 0.01798(12) 0.02246(14) 0.01592(11) -0.00016(10) 0.00790(9) -0.00151(11)
V2 0.02327(14) 0.02191(15) 0.02410(12) -0.00153(11) 0.01230(11) 0.00069(11)
O1 0.0249(6) 0.0373(7) 0.0177(5) -0.0012(5) 0.0065(4) 0.0036(5)
O2 0.0193(5) 0.0403(7) 0.0265(5) 0.0015(5) 0.0051(5) -0.0002(5)
O3 0.0408(7) 0.0370(8) 0.0397(7) -0.0070(5) 0.0274(6) -0.0020(6)
O4 0.0348(7) 0.0596(9) 0.0333(6) -0.0098(6) 0.0225(5) -0.0186(6)
O5 0.0748(10) 0.0247(7) 0.0438(7) 0.0009(6) 0.0334(7) 0.0011(7)
O6 0.0468(8) 0.0520(9) 0.0368(7) -0.0079(6) 0.0123(6) -0.0198(7)
N1 0.0186(6) 0.0259(7) 0.0202(6) -0.0008(5) 0.0076(5) 0.0008(6)
N2 0.0288(7) 0.0240(8) 0.0246(6) 0.0014(5) 0.0124(6) -0.0014(6)
N3 0.0185(6) 0.0306(9) 0.0429(8) 0.0033(6) 0.0133(6) 0.0060(6)
C1 0.0263(8) 0.0363(10) 0.0210(7) 0.0014(7) 0.0093(6) 0.0079(7)
C2 0.0252(9) 0.0368(11) 0.0488(10) 0.0003(8) 0.0160(8) -0.0078(8)
C3 0.0306(9) 0.0409(11) 0.0326(9) -0.0099(8) 0.0110(7) 0.0085(8)
C4 0.0264(8) 0.0388(11) 0.0258(8) -0.0085(7) 0.0059(7) 0.0070(8)
C5 0.0271(9) 0.0398(11) 0.0239(7) 0.0008(7) 0.0057(7) 0.0077(8)
C6 0.0280(8) 0.0424(11) 0.0421(9) 0.0060(8) 0.0215(8) 0.0021(8)

loop_
_atom_type_symbol
_atom_type_description
_atom_type_scat_dispersion_real
_atom_type_scat_dispersion_imag
_atom_type_scat_source
C C 0.0033 0.0016 'International Tables Vol C Tables 4.2.6.8 and 6.1.1.4'
H H 0 0 'International Tables Vol C Tables 4.2.6.8 and 6.1.1.4'
Co Co 0.3494 0.9721 'International Tables Vol C Tables 4.2.6.8 and 6.1.1.4'
N N 0.0061 0.0033 'International Tables Vol C Tables 4.2.6.8 and 6.1.1.4'
O O 0.0106 0.006 'International Tables Vol C Tables 4.2.6.8 and 6.1.1.4'
V V 0.3005 0.5294 'International Tables Vol C Tables 4.2.6.8 and 6.1.1.4'

loop_
_exptl_crystal_face_index_h
_exptl_crystal_face_index_k
_exptl_crystal_face_index_l
_exptl_crystal_face_perp_dist
0 -1 -1 0.098
-1 4 -3 0.118
1 -4 3 0.058
0 1 1 0.076
-1 0 1 0.02
1 0 -1 0.031

loop_
_geom_angle_atom_site_label_1
_geom_angle_atom_site_label_2
_geom_angle_atom_site_label_3
_geom_angle
_geom_angle_site_symmetry_1
_geom_angle_site_symmetry_3
O1 Co O1 180.00(2) 3 .
O1 Co N2 89.82(5) 3 3
O1 Co N2 90.18(5) . 3
O1 Co N2 90.18(5) 3 .
O1 Co N2 89.82(5) . .
N2 Co N2 180.00(8) 3 .
O1 Co N1 92.13(4) 3 3
O1 Co N1 87.87(4) . 3
N2 Co N1 98.18(5) 3 3
N2 Co N1 81.82(5) . 3
O1 Co N1 87.87(4) 3 .
O1 Co N1 92.13(4) . .
N2 Co N1 81.82(5) 3 .
N2 Co N1 98.18(5) . .
N1 Co N1 180.00(8) 3 .
O2 V1 O1 108.79(6) . .
O2 V1 O5 108.62(7) . .
O1 V1 O5 111.33(6) . .
O2 V1 O4 108.31(6) . .
O1 V1 O4 111.54(6) . .
O5 V1 O4 108.16(7) . .
O6 V2 O3 107.32(7) . .
O6 V2 O5 108.22(7) . .
O3 V2 O5 112.11(6) . .
O6 V2 O4 110.64(8) . 2
O3 V2 O4 108.94(6) . 2
O5 V2 O4 109.60(7) . 2
V1 O1 Co 171.31(7) . .
V1 O4 V2 134.27(7) . 2_545
V1 O5 V2 145.91(8) . .
C1 N1 C4 108.18(13) . .
C1 N1 C6 112.71(13) . .
C4 N1 C6 110.61(13) . .
C1 N1 Co 108.59(9) . .
C4 N1 Co 112.06(9) . .
C6 N1 Co 104.70(10) . .
C2 N2 Co 107.27(10) . .
C2 N2 H14 113.1 . .
Co N2 H14 106.8 . .
C2 N2 H15 105.4 . .
Co N2 H15 121 . .
H14 N2 H15 103.5 . .
C3 N3 C5 111.19(14) . .
C3 N3 H11 110.1 . .
C5 N3 H11 106.2 . .
C3 N3 H12 107.9 . .
C5 N3 H12 111.8 . .
H11 N3 H12 109.6 . .
N1 C1 C5 114.65(13) . .
N1 C1 H9 108.6 . .
C5 C1 H9 108.6 . .
N1 C1 H10 108.6 . .
C5 C1 H10 108.6 . .
H9 C1 H10 107.6 . .
N2 C2 C6 110.48(15) . 3
N2 C2 H1 109.6 . .
C6 C2 H1 109.6 3 .
N2 C2 H16 109.6 . .
C6 C2 H16 109.6 3 .
H1 C2 H16 108.1 . .
N3 C3 C4 110.08(14) . .
N3 C3 H6 109.6 . .
C4 C3 H6 109.6 . .
N3 C3 H13 109.6 . .
C4 C3 H13 109.6 . .
H6 C3 H13 108.2 . .
N1 C4 C3 114.05(13) . .
N1 C4 H4 108.7 . .
C3 C4 H4 108.7 . .
N1 C4 H5 108.7 . .
C3 C4 H5 108.7 . .
H4 C4 H5 107.6 . .
N3 C5 C1 110.48(13) . .
N3 C5 H7 109.6 . .
C1 C5 H7 109.6 . .
N3 C5 H8 109.6 . .
C1 C5 H8 109.6 . .
H7 C5 H8 108.1 . .
N1 C6 C2 111.44(14) . 3
N1 C6 H2 109.3 . .
C2 C6 H2 109.3 3 .
N1 C6 H3 109.3 . .
C2 C6 H3 109.3 3 .
H2 C6 H3 108 . .

loop_
_geom_bond_atom_site_label_1
_geom_bond_atom_site_label_2
_geom_bond_distance
_geom_bond_site_symmetry_2
Co O1 2.1042(10) 3
Co O1 2.1042(10) .
Co N2 2.1195(14) 3
Co N2 2.1195(14) .
Co N1 2.2710(13) 3
Co N1 2.2710(13) .
V1 O2 1.6477(11) .
V1 O1 1.6571(10) .
V1 O5 1.7757(13) .
V1 O4 1.7809(12) .
V2 O6 1.6213(13) .
V2 O3 1.6502(11) .
V2 O5 1.8076(13) .
V2 O4 1.8088(12) 2
O4 V2 1.8088(12) 2_545
N1 C1 1.4822(19) .
N1 C4 1.482(2) .
N1 C6 1.495(2) .
N2 C2 1.474(2) .
N2 H14 0.8249 .
N2 H15 0.9105 .
N3 C3 1.486(2) .
N3 C5 1.490(2) .
N3 H11 0.7689 .
N3 H12 0.8624 .
C1 C5 1.516(2) .
C1 H9 0.97 .
C1 H10 0.97 .
C2 C6 1.502(3) 3
C2 H1 0.97 .
C2 H16 0.97 .
C3 C4 1.517(2) .
C3 H6 0.97 .
C3 H13 0.97 .
C4 H4 0.97 .
C4 H5 0.97 .
C5 H7 0.97 .
C5 H8 0.97 .
C6 C2 1.502(3) 3
C6 H2 0.97 .
C6 H3 0.97 .
